data_7223879
loop_
_publ_author_name
'K\"o\,c, Muzaffer'
'Zorlu, Yunus'
'\.I\,sci, \"Umit'
'Berber, Sava\,s'
'Ahsen, Vefa'
'Dumoulin, Fabienne'

_publ_section_title
;
 A library of dimeric and trimeric phthalonitriles linked by a single
 aromatic ring: comparative structural and DFT investigations
;
_journal_issue 8
_journal_name_full CrystEngComm
_journal_page_first 1416
_journal_paper_doi 10.1039/C5CE02261D
_journal_volume 18
_journal_year 2016
_chemical_formula_moiety '     C22 H10 N4 O2 '
_chemical_formula_sum 'C22 H10 N4 O2'
_chemical_formula_weight 362.34
_chemical_name_common phthalonitrile
_space_group_crystal_system triclinic
_space_group_IT_number 2
_space_group_name_Hall '-P 1'
_space_group_name_H-M_alt 'P -1'
_symmetry_space_group_name_Hall '-P 1'
_symmetry_space_group_name_H-M 'P -1'
_atom_sites_solution_hydrogens geom
_atom_sites_solution_primary direct
_atom_sites_solution_secondary difmap
_audit_update_record
;
2015-05-03 deposited with the CCDC.
2016-01-14 downloaded from the CCDC.
;
_cell_angle_alpha 74.672(3)
_cell_angle_beta 88.214(3)
_cell_angle_gamma 77.262(3)
_cell_formula_units_Z 2
_cell_length_a 8.0768(5)
_cell_length_b 8.5809(5)
_cell_length_c 13.4764(8)
_cell_measurement_reflns_used 86
_cell_measurement_temperature 150.(2)
_cell_measurement_theta_max 30.3770
_cell_measurement_theta_min 3.2882
_cell_volume 878.24(9)
_computing_cell_refinement 'APEX2 v2012.10-0 (Bruker AXS)'
_computing_data_collection 'APEX2 (Bruker, 2007)'
_computing_data_reduction 'SAINT V8.27B (Bruker AXS, 2009)'
_computing_molecular_graphics 'MERCURY (Macrae et al., 2006)'
_computing_publication_material 'PLATON V1.16 (Spek, 2009), SHELXTL V6.14 (Bruker, 2001)'
_computing_structure_refinement 'SHELXL-97 (Sheldrick, 2008)'
_computing_structure_solution 'SHELXS-97 (Sheldrick, 2008)'
_diffrn_ambient_temperature 150.(2)
_diffrn_detector_area_resol_mean 8.3333
_diffrn_measured_fraction_theta_full 0.994
_diffrn_measured_fraction_theta_max 0.994
_diffrn_measurement_device_type 'Bruker APEX II QUAZAR three-circle diffractometer'
_diffrn_measurement_method '\f and \w scans'
_diffrn_radiation_monochromator 'multilayer QUAZAR mirrors'
_diffrn_radiation_type MoK\a
_diffrn_radiation_wavelength 0.71073
_diffrn_reflns_av_R_equivalents 0.0388
_diffrn_reflns_av_sigmaI/netI 0.0118
_diffrn_reflns_limit_h_max 9
_diffrn_reflns_limit_h_min -9
_diffrn_reflns_limit_k_max 10
_diffrn_reflns_limit_k_min -10
_diffrn_reflns_limit_l_max 16
_diffrn_reflns_limit_l_min -16
_diffrn_reflns_number 56718
_diffrn_reflns_theta_full 25.00
_diffrn_reflns_theta_max 25.00
_diffrn_reflns_theta_min 2.99
_diffrn_source 'microfocus sealed tube'
_diffrn_source_type ImuS
_exptl_absorpt_coefficient_mu 0.092
_exptl_absorpt_correction_T_max 0.99
_exptl_absorpt_correction_T_min 0.85
_exptl_absorpt_correction_type multi-scan
_exptl_absorpt_process_details 'SADABS V2012/1 (Bruker AXS)'
_exptl_crystal_colour colourless
_exptl_crystal_density_diffrn 1.370
_exptl_crystal_density_method 'not measured'
_exptl_crystal_description block
_exptl_crystal_F_000 372
_exptl_crystal_size_max 0.170
_exptl_crystal_size_mid 0.160
_exptl_crystal_size_min 0.100
_refine_diff_density_max 0.181
_refine_diff_density_min -0.170
_refine_ls_extinction_method none
_refine_ls_goodness_of_fit_ref 1.099
_refine_ls_hydrogen_treatment constr
_refine_ls_matrix_type full
_refine_ls_number_parameters 253
_refine_ls_number_reflns 3074
_refine_ls_number_restraints 0
_refine_ls_restrained_S_all 1.099
_refine_ls_R_factor_all 0.0353
_refine_ls_R_factor_gt 0.0323
_refine_ls_shift/su_max 0.000
_refine_ls_shift/su_mean 0.000
_refine_ls_structure_factor_coef Fsqd
_refine_ls_weighting_details 'calc w=1/[\s^2^(Fo^2^)+(0.0283P)^2^+0.4010P] where P=(Fo^2^+2Fc^2^)/3'
_refine_ls_weighting_scheme calc
_refine_ls_wR_factor_gt 0.0815
_refine_ls_wR_factor_ref 0.0843
_reflns_number_gt 2829
_reflns_number_total 3074
_reflns_threshold_expression >2sigma(I)
_cod_data_source_file c5ce02261d2.cif
_cod_data_source_block I
_cod_depositor_comments 'Adding full bibliography for 7223878--7223882.cif.'
_cod_database_code 7223879

loop_
_space_group_symop_operation_xyz
'x, y, z'
'-x, -y, -z'

loop_
_atom_site_type_symbol
_atom_site_label
_atom_site_fract_x
_atom_site_fract_y
_atom_site_fract_z
_atom_site_U_iso_or_equiv
_atom_site_adp_type
_atom_site_calc_flag
_atom_site_refinement_flags
_atom_site_occupancy
C C1 0.42003(18) 0.11077(18) -0.17086(11) 0.0295(3) Uani d . 1
C C2 0.37024(18) 0.33854(17) -0.37656(11) 0.0294(3) Uani d . 1
C C3 0.45035(16) 0.37469(17) -0.29421(10) 0.0256(3) Uani d . 1
C C4 0.50339(17) 0.52314(17) -0.31341(11) 0.0290(3) Uani d . 1
H H4 0.484 0.5989 -0.3797 0.035 Uiso calc R 1
C C5 0.58397(18) 0.56174(17) -0.23703(11) 0.0300(3) Uani d . 1
H H5 0.6185 0.6641 -0.2503 0.036 Uiso calc R 1
C C6 0.61384(17) 0.45003(17) -0.14109(11) 0.0276(3) Uani d . 1
C C7 0.56054(18) 0.30176(17) -0.11908(10) 0.0283(3) Uani d . 1
H H7 0.5799 0.2273 -0.0524 0.034 Uiso calc R 1
C C8 0.47876(16) 0.26355(16) -0.19542(10) 0.0253(3) Uani d . 1
C C9 0.82597(17) 0.38630(16) -0.00945(10) 0.0258(3) Uani d . 1
C C10 0.93807(18) 0.27027(17) -0.04727(10) 0.0287(3) Uani d . 1
H H10 0.9203 0.2579 -0.1139 0.034 Uiso calc R 1
C C11 1.07697(18) 0.17237(18) 0.01412(11) 0.0310(3) Uani d . 1
H H11 1.1536 0.0907 -0.0104 0.037 Uiso calc R 1
C C12 1.10599(18) 0.19147(17) 0.11055(11) 0.0298(3) Uani d . 1
H H12 1.2016 0.1246 0.1522 0.036 Uiso calc R 1
C C13 0.99197(17) 0.31035(17) 0.14429(10) 0.0253(3) Uani d . 1
C C14 0.85124(17) 0.40803(16) 0.08654(10) 0.0256(3) Uani d . 1
H H14 0.7736 0.4881 0.1119 0.031 Uiso calc R 1
C C15 0.90324(18) 0.26352(18) 0.59759(11) 0.0301(3) Uani d . 1
C C16 0.70435(17) 0.03198(17) 0.58682(11) 0.0284(3) Uani d . 1
C C17 0.78266(16) 0.11266(16) 0.49618(10) 0.0248(3) Uani d . 1
C C18 0.76303(17) 0.07590(16) 0.40344(10) 0.0263(3) Uani d . 1
H H18 0.6957 -0.0004 0.4 0.032 Uiso calc R 1
C C19 0.84046(17) 0.14920(16) 0.31635(10) 0.0256(3) Uani d . 1
H H19 0.8266 0.1237 0.2531 0.031 Uiso calc R 1
C C20 0.93906(16) 0.26090(16) 0.32196(10) 0.0228(3) Uani d . 1
C C21 0.96034(17) 0.30041(16) 0.41365(10) 0.0245(3) Uani d . 1
H H21 1.0275 0.3773 0.4164 0.029 Uiso calc R 1
C C22 0.88245(16) 0.22640(16) 0.50082(10) 0.0244(3) Uani d . 1
N N1 0.37336(19) -0.01057(17) -0.14682(10) 0.0420(3) Uani d . 1
N N2 0.30892(18) 0.31635(16) -0.44590(10) 0.0392(3) Uani d . 1
N N3 0.91796(19) 0.28974(18) 0.67525(10) 0.0448(3) Uani d . 1
N N4 0.64178(16) -0.03333(16) 0.65849(10) 0.0379(3) Uani d . 1
O O1 0.68874(13) 0.49686(12) -0.06702(8) 0.0347(3) Uani d . 1
O O2 1.02213(12) 0.33703(12) 0.24001(7) 0.0291(2) Uani d . 1

loop_
_atom_site_aniso_label
_atom_site_aniso_U_11
_atom_site_aniso_U_22
_atom_site_aniso_U_33
_atom_site_aniso_U_12
_atom_site_aniso_U_13
_atom_site_aniso_U_23
C1 0.0333(8) 0.0335(8) 0.0254(7) -0.0112(6) 0.0045(6) -0.0112(6)
C2 0.0288(7) 0.0257(7) 0.0314(8) -0.0030(6) -0.0021(6) -0.0057(6)
C3 0.0221(7) 0.0275(7) 0.0272(7) -0.0027(5) -0.0017(5) -0.0090(6)
C4 0.0282(7) 0.0268(7) 0.0274(7) -0.0029(6) -0.0034(6) -0.0017(6)
C5 0.0298(7) 0.0244(7) 0.0353(8) -0.0087(6) -0.0042(6) -0.0042(6)
C6 0.0259(7) 0.0278(7) 0.0302(7) -0.0057(5) -0.0056(6) -0.0089(6)
C7 0.0318(7) 0.0273(7) 0.0243(7) -0.0066(6) -0.0024(6) -0.0036(6)
C8 0.0237(7) 0.0248(7) 0.0281(7) -0.0059(5) 0.0022(5) -0.0081(6)
C9 0.0272(7) 0.0246(7) 0.0259(7) -0.0104(5) -0.0032(5) -0.0031(5)
C10 0.0351(8) 0.0318(7) 0.0230(7) -0.0130(6) 0.0015(6) -0.0095(6)
C11 0.0301(7) 0.0319(8) 0.0342(8) -0.0072(6) 0.0043(6) -0.0141(6)
C12 0.0279(7) 0.0311(7) 0.0295(7) -0.0068(6) -0.0022(6) -0.0060(6)
C13 0.0296(7) 0.0294(7) 0.0206(6) -0.0142(6) 0.0012(5) -0.0068(5)
C14 0.0265(7) 0.0261(7) 0.0272(7) -0.0100(5) 0.0029(5) -0.0091(6)
C15 0.0314(8) 0.0310(8) 0.0280(8) -0.0053(6) 0.0019(6) -0.0094(6)
C16 0.0247(7) 0.0274(7) 0.0297(8) -0.0011(6) -0.0005(6) -0.0055(6)
C17 0.0222(6) 0.0220(6) 0.0265(7) -0.0006(5) -0.0002(5) -0.0035(5)
C18 0.0252(7) 0.0240(7) 0.0303(7) -0.0061(5) -0.0013(6) -0.0072(6)
C19 0.0276(7) 0.0254(7) 0.0249(7) -0.0054(5) -0.0029(5) -0.0084(5)
C20 0.0217(6) 0.0223(6) 0.0224(7) -0.0032(5) -0.0015(5) -0.0039(5)
C21 0.0243(7) 0.0233(7) 0.0266(7) -0.0053(5) -0.0023(5) -0.0077(5)
C22 0.0242(7) 0.0231(6) 0.0240(7) 0.0004(5) -0.0025(5) -0.0074(5)
N1 0.0550(9) 0.0399(8) 0.0399(8) -0.0243(7) 0.0121(6) -0.0156(6)
N2 0.0475(8) 0.0366(7) 0.0347(7) -0.0094(6) -0.0107(6) -0.0098(6)
N3 0.0552(9) 0.0529(9) 0.0310(7) -0.0112(7) 0.0027(6) -0.0196(6)
N4 0.0338(7) 0.0399(7) 0.0340(7) -0.0057(6) 0.0059(6) -0.0021(6)
O1 0.0405(6) 0.0260(5) 0.0377(6) -0.0041(4) -0.0167(5) -0.0092(4)
O2 0.0351(5) 0.0364(5) 0.0207(5) -0.0181(4) 0.0005(4) -0.0077(4)

loop_
_atom_type_symbol
_atom_type_description
_atom_type_scat_dispersion_real
_atom_type_scat_dispersion_imag
_atom_type_scat_source
C C 0.0033 0.0016 'International Tables Vol C Tables 4.2.6.8 and 6.1.1.4'
H H 0.0000 0.0000 'International Tables Vol C Tables 4.2.6.8 and 6.1.1.4'
N N 0.0061 0.0033 'International Tables Vol C Tables 4.2.6.8 and 6.1.1.4'
O O 0.0106 0.0060 'International Tables Vol C Tables 4.2.6.8 and 6.1.1.4'

loop_
_geom_angle_atom_site_label_1
_geom_angle_atom_site_label_2
_geom_angle_atom_site_label_3
_geom_angle
N1 C1 C8 176.95(15)
N2 C2 C3 176.44(15)
C4 C3 C8 119.25(12)
C4 C3 C2 118.69(12)
C8 C3 C2 122.05(12)
C5 C4 C3 120.70(13)
C5 C4 H4 119.6
C3 C4 H4 119.6
C4 C5 C6 119.36(13)
C4 C5 H5 120.3
C6 C5 H5 120.3
O1 C6 C5 117.02(12)
O1 C6 C7 121.54(12)
C5 C6 C7 121.33(12)
C8 C7 C6 119.30(12)
C8 C7 H7 120.3
C6 C7 H7 120.3
C7 C8 C3 120.04(12)
C7 C8 C1 118.80(12)
C3 C8 C1 121.15(12)
C14 C9 C10 121.54(13)
C14 C9 O1 115.25(12)
C10 C9 O1 123.03(12)
C9 C10 C11 118.57(13)
C9 C10 H10 120.7
C11 C10 H10 120.7
C12 C11 C10 121.23(13)
C12 C11 H11 119.4
C10 C11 H11 119.4
C13 C12 C11 118.04(13)
C13 C12 H12 121.0
C11 C12 H12 121.0
C14 C13 C12 122.53(12)
C14 C13 O2 118.23(12)
C12 C13 O2 119.21(12)
C13 C14 C9 118.06(13)
C13 C14 H14 121.0
C9 C14 H14 121.0
N3 C15 C22 178.35(16)
N4 C16 C17 179.35(16)
C18 C17 C22 119.46(12)
C18 C17 C16 119.84(12)
C22 C17 C16 120.69(12)
C19 C18 C17 120.61(12)
C19 C18 H18 119.7
C17 C18 H18 119.7
C18 C19 C20 119.41(12)
C18 C19 H19 120.3
C20 C19 H19 120.3
O2 C20 C21 115.57(11)
O2 C20 C19 123.23(12)
C21 C20 C19 121.19(12)
C22 C21 C20 119.15(12)
C22 C21 H21 120.4
C20 C21 H21 120.4
C21 C22 C17 120.18(12)
C21 C22 C15 120.58(12)
C17 C22 C15 119.24(12)
C6 O1 C9 118.75(11)
C20 O2 C13 116.91(10)

loop_
_geom_bond_atom_site_label_1
_geom_bond_atom_site_label_2
_geom_bond_distance
C1 N1 1.1482(19)
C1 C8 1.4451(19)
C2 N2 1.1485(19)
C2 C3 1.4359(19)
C3 C4 1.3901(19)
C3 C8 1.4092(19)
C4 C5 1.382(2)
C4 H4 0.95
C5 C6 1.382(2)
C5 H5 0.95
C6 O1 1.3714(16)
C6 C7 1.3878(19)
C7 C8 1.3851(19)
C7 H7 0.95
C9 C14 1.3822(19)
C9 C10 1.383(2)
C9 O1 1.3898(16)
C10 C11 1.387(2)
C10 H10 0.95
C11 C12 1.385(2)
C11 H11 0.95
C12 C13 1.379(2)
C12 H12 0.95
C13 C14 1.3749(19)
C13 O2 1.4057(15)
C14 H14 0.95
C15 N3 1.1420(19)
C15 C22 1.4448(19)
C16 N4 1.1449(18)
C16 C17 1.4385(19)
C17 C18 1.3891(19)
C17 C22 1.4101(19)
C18 C19 1.3789(19)
C18 H18 0.95
C19 C20 1.3919(19)
C19 H19 0.95
C20 O2 1.3646(16)
C20 C21 1.3899(18)
C21 C22 1.3838(19)
C21 H21 0.95

loop_
_geom_torsion_atom_site_label_1
_geom_torsion_atom_site_label_2
_geom_torsion_atom_site_label_3
_geom_torsion_atom_site_label_4
_geom_torsion
N2 C2 C3 C4 12.(3)
N2 C2 C3 C8 -167.(2)
C8 C3 C4 C5 0.4(2)
C2 C3 C4 C5 -178.76(13)
C3 C4 C5 C6 0.9(2)
C4 C5 C6 O1 -177.75(12)
C4 C5 C6 C7 -1.7(2)
O1 C6 C7 C8 177.14(12)
C5 C6 C7 C8 1.3(2)
C6 C7 C8 C3 0.0(2)
C6 C7 C8 C1 -178.45(13)
C4 C3 C8 C7 -0.8(2)
C2 C3 C8 C7 178.30(13)
C4 C3 C8 C1 177.61(13)
C2 C3 C8 C1 -3.3(2)
N1 C1 C8 C7 23.(3)
N1 C1 C8 C3 -156.(3)
C14 C9 C10 C11 1.1(2)
O1 C9 C10 C11 176.10(12)
C9 C10 C11 C12 -1.3(2)
C10 C11 C12 C13 0.4(2)
C11 C12 C13 C14 0.7(2)
C11 C12 C13 O2 -177.39(12)
C12 C13 C14 C9 -0.9(2)
O2 C13 C14 C9 177.26(11)
C10 C9 C14 C13 -0.07(19)
O1 C9 C14 C13 -175.42(11)
N4 C16 C17 C18 15.(14)
N4 C16 C17 C22 -163.(14)
C22 C17 C18 C19 0.17(19)
C16 C17 C18 C19 -178.49(12)
C17 C18 C19 C20 0.02(19)
C18 C19 C20 O2 178.97(12)
C18 C19 C20 C21 -0.27(19)
O2 C20 C21 C22 -178.98(11)
C19 C20 C21 C22 0.31(19)
C20 C21 C22 C17 -0.11(19)
C20 C21 C22 C15 179.42(12)
C18 C17 C22 C21 -0.12(19)
C16 C17 C22 C21 178.53(12)
C18 C17 C22 C15 -179.66(12)
C16 C17 C22 C15 -1.01(19)
N3 C15 C22 C21 -168.(6)
N3 C15 C22 C17 11.(6)
C5 C6 O1 C9 -132.06(13)
C7 C6 O1 C9 51.92(18)
C14 C9 O1 C6 -154.89(12)
C10 C9 O1 C6 29.84(19)
C21 C20 O2 C13 -174.89(11)
C19 C20 O2 C13 5.83(18)
C14 C13 O2 C20 84.04(15)
C12 C13 O2 C20 -97.77(14)
